data_2312701
loop_
_publ_author_name
'Kanagavel, Manimurugan'
'Balasubramanian, Sridhar'
'Nechipadappu, Sunil Kumar'

_publ_section_title
;
 Variable stoichiometry and a salt-cocrystal intermediate in
 multicomponent systems of flucytosine: structural elucidation and their
 impact on stability.
;
_journal_coeditor_code YH5039
_journal_issue 6
_journal_name_full 'Acta crystallographica Section B, Structural science, crystal engineering and materials'
_journal_page_first 793
_journal_page_last 806
_journal_paper_doi 10.1107/S2052520624010278
_journal_volume 80
_journal_year 2024
_chemical_formula_moiety 'C7 H3.50 Cl N O4, C4 H4.50 F N3 O'
_chemical_formula_sum 'C11 H8 Cl F N4 O5'
_chemical_formula_weight 330.66
_space_group_crystal_system monoclinic
_space_group_IT_number 13
_space_group_name_Hall '-P 2yac'
_space_group_name_H-M_alt 'P 1 2/n 1'
_atom_sites_solution_hydrogens mixed
_atom_sites_solution_primary difmap
_atom_sites_solution_secondary difmap
_audit_creation_method SHELXL-2019/3
_cell_angle_alpha 90
_cell_angle_beta 96.781(15)
_cell_angle_gamma 90
_cell_formula_units_Z 4
_cell_length_a 9.632(6)
_cell_length_b 8.420(6)
_cell_length_c 16.959(12)
_cell_measurement_reflns_used 8674
_cell_measurement_temperature 294(2)
_cell_measurement_theta_max 29.4
_cell_measurement_theta_min 2.41
_cell_volume 1365.8(16)
_computing_cell_refinement '<i>SAINT</i> (Bruker, 2016)'
_computing_data_collection '<i>APEX3</i> (Bruker, 2016)'
_computing_data_reduction 'Bruker SAINT'
_computing_molecular_graphics 'Bruker SHELXTL'
_computing_publication_material 'Bruker SHELXTL'
_computing_structure_refinement '<i>SHELXL2014</i> (Sheldrick, 2015)'
_computing_structure_solution '<i>SHELXT</i> (Sheldrick, 2015)'
_diffrn_ambient_temperature 294(2)
_diffrn_measured_fraction_theta_full 0.992
_diffrn_measured_fraction_theta_max 0.990
_diffrn_measurement_device_type 'Bruker D8 QUEST PHOTON-III'
_diffrn_measurement_method '\w and \f'
_diffrn_radiation_type MoK\a
_diffrn_radiation_wavelength 0.71073
_diffrn_reflns_av_R_equivalents 0.0584
_diffrn_reflns_av_unetI/netI 0.0570
_diffrn_reflns_Laue_measured_fraction_full 0.992
_diffrn_reflns_Laue_measured_fraction_max 0.990
_diffrn_reflns_limit_h_max 13
_diffrn_reflns_limit_h_min -13
_diffrn_reflns_limit_k_max 12
_diffrn_reflns_limit_k_min -11
_diffrn_reflns_limit_l_max 24
_diffrn_reflns_limit_l_min -24
_diffrn_reflns_number 18052
_diffrn_reflns_point_group_measured_fraction_full 0.992
_diffrn_reflns_point_group_measured_fraction_max 0.990
_diffrn_reflns_theta_full 25.242
_diffrn_reflns_theta_max 30.593
_diffrn_reflns_theta_min 2.419
_exptl_absorpt_coefficient_mu 0.323
_exptl_absorpt_correction_T_max 0.7461
_exptl_absorpt_correction_T_min 0.5647
_exptl_absorpt_correction_type multi-scan
_exptl_absorpt_process_details
;
 SADABS 2016/2: Krause, L., Herbst-Irmer, R., Sheldrick G.M. & Stalke D.,
 J. Appl. Cryst. 48 (2015) 3-10
;
_exptl_crystal_density_diffrn 1.608
_exptl_crystal_description block
_exptl_crystal_F_000 672
_exptl_crystal_size_max 0.160
_exptl_crystal_size_mid 0.140
_exptl_crystal_size_min 0.130
_refine_diff_density_max 0.310
_refine_diff_density_min -0.255
_refine_diff_density_rms 0.058
_refine_ls_extinction_method none
_refine_ls_goodness_of_fit_ref 1.053
_refine_ls_hydrogen_treatment mixed
_refine_ls_matrix_type full
_refine_ls_number_parameters 227
_refine_ls_number_reflns 4156
_refine_ls_number_restraints 2
_refine_ls_restrained_S_all 1.053
_refine_ls_R_factor_all 0.1100
_refine_ls_R_factor_gt 0.0771
_refine_ls_shift/su_max 0.000
_refine_ls_shift/su_mean 0.000
_refine_ls_structure_factor_coef Fsqd
_refine_ls_weighting_details 'w=1/[\s^2^(Fo^2^)+(0.0753P)^2^+1.5660P] where P=(Fo^2^+2Fc^2^)/3'
_refine_ls_weighting_scheme calc
_refine_ls_wR_factor_gt 0.2145
_refine_ls_wR_factor_ref 0.2313
_reflns_Friedel_coverage 0.000
_reflns_number_gt 2630
_reflns_number_total 4156
_reflns_threshold_expression 'I > 2\s(I)'
_cod_data_source_file yh5039sup1.cif
_cod_data_source_block FCY-CNB
_cod_depositor_comments 'Adding full bibliography for 2312700--2312704.cif.'
_cod_original_cell_volume 1365.7(16)
_cod_original_sg_symbol_H-M 'P 2/n'
_cod_database_code 2312701
_cod_database_fobs_code 2312701
_shelx_shelxl_version_number 2019/3
_shelx_space_group_comment
;
The symmetry employed for this shelxl refinement is uniquely defined
by the following loop, which should always be used as a source of
symmetry information in preference to the above space-group names.
They are only intended as comments.
;
_shelx_estimated_absorpt_t_min 0.950
_shelx_estimated_absorpt_t_max 0.959

loop_
_space_group_symop_operation_xyz
'x, y, z'
'-x+1/2, y, -z+1/2'
'-x, -y, -z'
'x-1/2, -y, z-1/2'

loop_
_atom_site_label
_atom_site_type_symbol
_atom_site_fract_x
_atom_site_fract_y
_atom_site_fract_z
_atom_site_U_iso_or_equiv
_atom_site_adp_type
_atom_site_occupancy
_atom_site_site_symmetry_order
_atom_site_calc_flag
_atom_site_refinement_flags_posn
_atom_site_refinement_flags_adp
_atom_site_refinement_flags_occupancy
_atom_site_disorder_assembly
_atom_site_disorder_group
C1 C 0.9498(3) 0.7694(3) 0.47245(16) 0.0419(6) Uani 1 1 d . . . . .
C2 C 0.8083(3) 0.5703(3) 0.40414(16) 0.0423(6) Uani 1 1 d . . . . .
C3 C 0.7279(3) 0.6933(4) 0.36374(19) 0.0525(7) Uani 1 1 d . . . . .
C4 C 0.7570(3) 0.8443(4) 0.3791(2) 0.0541(8) Uani 1 1 d . . . . .
H4 H 0.702825 0.923909 0.352869 0.065 Uiso 1 1 calc R U . . .
F1 F 0.6207(2) 0.6495(3) 0.31011(14) 0.0828(8) Uani 1 1 d . . . . .
N2 N 0.9165(2) 0.6148(3) 0.45697(13) 0.0409(5) Uani 1 1 d . . . . .
H2N H 0.960(9) 0.518(13) 0.481(5) 0.09(3) Uiso 0.5 1 d . . P . .
N1 N 0.8664(3) 0.8818(3) 0.43356(17) 0.0524(6) Uani 1 1 d . . . . .
H1N H 0.874(4) 0.972(6) 0.447(2) 0.075(13) Uiso 1 1 d . . . . .
N3 N 0.7803(3) 0.4205(3) 0.39170(17) 0.0554(7) Uani 1 1 d D . . . .
H3N H 0.713(3) 0.388(5) 0.3559(19) 0.083 Uiso 1 1 d D U . . .
H4N H 0.842(4) 0.353(4) 0.415(2) 0.083 Uiso 1 1 d D U . . .
O1 O 1.0513(2) 0.8067(2) 0.51999(13) 0.0556(6) Uani 1 1 d . . . . .
C5 C 0.5432(3) 0.2133(4) 0.23254(18) 0.0529(7) Uani 1 1 d . . . . .
C6 C 0.4019(3) 0.2059(4) 0.18369(18) 0.0520(7) Uani 1 1 d . . . . .
C7 C 0.3354(3) 0.0633(4) 0.16373(19) 0.0537(7) Uani 1 1 d . . . . .
H7D H 0.378844 -0.031804 0.179937 0.064 Uiso 0.328(3) 1 calc R U P A 2
C8 C 0.2040(3) 0.0612(5) 0.1196(2) 0.0643(9) Uani 1 1 d . . . . .
H8 H 0.156739 -0.033892 0.107939 0.077 Uiso 1 1 calc R U . . .
C9 C 0.1464(3) 0.2037(5) 0.0937(2) 0.0615(9) Uani 1 1 d . . . . .
C10 C 0.2083(4) 0.3454(5) 0.1114(2) 0.0661(9) Uani 1 1 d . . . . .
H10 H 0.166232 0.439753 0.092784 0.079 Uiso 1 1 calc R U . . .
C11 C 0.3366(4) 0.3458(5) 0.1582(2) 0.0609(8) Uani 1 1 d . . . . .
H11 H 0.379399 0.442178 0.172639 0.073 Uiso 0.672(3) 1 calc R U P A 1
N4 N 0.0073(3) 0.2033(5) 0.0457(2) 0.0795(10) Uani 1 1 d . . . . .
O2 O 0.5601(3) 0.3093(4) 0.28604(17) 0.0803(9) Uani 1 1 d . . . . .
O3 O 0.6339(3) 0.1202(3) 0.21176(15) 0.0674(7) Uani 1 1 d . . . . .
H3O H 0.709(6) 0.146(7) 0.235(4) 0.041(17) Uiso 0.5 1 d . . P . .
O4 O -0.0712(3) 0.0922(6) 0.0565(2) 0.1104(13) Uani 1 1 d . . . . .
O5 O -0.0204(4) 0.3087(6) -0.0010(3) 0.1224(15) Uani 1 1 d . . . . .
Cl1 Cl 0.39861(15) -0.12052(16) 0.19950(9) 0.0683(5) Uani 0.672(3) 1 d . . P A 1
Cl1D Cl 0.3763(4) 0.5440(5) 0.1841(2) 0.0921(14) Uani 0.328(3) 1 d . . P A 2

loop_
_atom_site_aniso_label
_atom_site_aniso_U_11
_atom_site_aniso_U_22
_atom_site_aniso_U_33
_atom_site_aniso_U_23
_atom_site_aniso_U_13
_atom_site_aniso_U_12
C1 0.0500(14) 0.0293(12) 0.0448(13) -0.0013(10) -0.0014(11) -0.0031(11)
C2 0.0451(14) 0.0363(13) 0.0436(13) 0.0011(11) -0.0034(11) -0.0003(11)
C3 0.0476(15) 0.0468(16) 0.0584(17) 0.0068(13) -0.0129(13) -0.0026(13)
C4 0.0531(16) 0.0365(14) 0.0686(19) 0.0126(13) -0.0097(14) 0.0032(13)
F1 0.0731(13) 0.0604(13) 0.1008(16) 0.0092(11) -0.0485(12) -0.0059(11)
N2 0.0491(12) 0.0262(10) 0.0440(11) -0.0014(9) -0.0084(9) -0.0005(9)
N1 0.0605(15) 0.0279(12) 0.0652(16) 0.0035(11) -0.0079(12) 0.0009(11)
N3 0.0585(16) 0.0361(13) 0.0646(16) -0.0049(11) -0.0219(12) -0.0036(11)
O1 0.0680(14) 0.0290(9) 0.0629(13) -0.0035(9) -0.0213(10) -0.0034(9)
C5 0.0462(15) 0.0607(19) 0.0496(15) -0.0029(14) -0.0035(12) -0.0127(14)
C6 0.0402(14) 0.066(2) 0.0481(15) -0.0070(14) 0.0000(11) -0.0101(14)
C7 0.0483(16) 0.0564(18) 0.0545(16) -0.0080(14) -0.0018(13) -0.0055(14)
C8 0.0490(17) 0.077(2) 0.0645(19) -0.0149(18) -0.0012(15) -0.0163(17)
C9 0.0405(15) 0.088(3) 0.0543(17) -0.0051(17) -0.0006(13) -0.0018(17)
C10 0.0602(19) 0.074(2) 0.0626(19) 0.0076(18) 0.0032(16) 0.0055(18)
C11 0.0585(19) 0.063(2) 0.0604(18) -0.0054(16) 0.0029(15) -0.0109(17)
N4 0.0490(16) 0.113(3) 0.073(2) -0.012(2) -0.0046(14) 0.0053(19)
O2 0.0524(13) 0.103(2) 0.0819(17) -0.0412(16) -0.0081(12) -0.0116(14)
O3 0.0522(13) 0.0691(16) 0.0749(16) -0.0175(13) -0.0175(11) 0.0060(12)
O4 0.0505(15) 0.157(4) 0.119(3) -0.026(3) -0.0096(16) -0.022(2)
O5 0.087(2) 0.165(4) 0.105(2) 0.030(3) -0.0305(19) 0.015(2)
Cl1 0.0627(8) 0.0521(7) 0.0883(10) 0.0029(6) 0.0016(6) -0.0002(6)
Cl1D 0.083(2) 0.082(2) 0.107(3) 0.0061(19) -0.0040(19) -0.0272(18)

loop_
_atom_type_symbol
_atom_type_description
_atom_type_scat_dispersion_real
_atom_type_scat_dispersion_imag
_atom_type_scat_source
C C 0.0033 0.0016 'International Tables Vol C Tables 4.2.6.8 and 6.1.1.4'
H H 0.0000 0.0000 'International Tables Vol C Tables 4.2.6.8 and 6.1.1.4'
N N 0.0061 0.0033 'International Tables Vol C Tables 4.2.6.8 and 6.1.1.4'
O O 0.0106 0.0060 'International Tables Vol C Tables 4.2.6.8 and 6.1.1.4'
Cl Cl 0.1484 0.1585 'International Tables Vol C Tables 4.2.6.8 and 6.1.1.4'
F F 0.0171 0.0103 'International Tables Vol C Tables 4.2.6.8 and 6.1.1.4'

loop_
_geom_angle_atom_site_label_1
_geom_angle_atom_site_label_2
_geom_angle_atom_site_label_3
_geom_angle
_geom_angle_site_symmetry_1
_geom_angle_site_symmetry_3
_geom_angle_publ_flag
O1 C1 N2 121.4(2) . . ?
O1 C1 N1 121.2(3) . . ?
N2 C1 N1 117.4(3) . . ?
N3 C2 N2 120.4(2) . . ?
N3 C2 C3 122.5(3) . . ?
N2 C2 C3 117.0(3) . . ?
C4 C3 F1 121.7(3) . . ?
C4 C3 C2 121.1(3) . . ?
F1 C3 C2 117.3(3) . . ?
C3 C4 N1 119.3(3) . . ?
C3 C4 H4 120.4 . . ?
N1 C4 H4 120.4 . . ?
C2 N2 C1 122.8(2) . . ?
C2 N2 H2N 107(5) . . ?
C1 N2 H2N 130(5) . . ?
C4 N1 C1 122.4(3) . . ?
C4 N1 H1N 117(3) . . ?
C1 N1 H1N 120(3) . . ?
C2 N3 H3N 122(3) . . ?
C2 N3 H4N 116(3) . . ?
H3N N3 H4N 121(4) . . ?
O2 C5 O3 126.2(3) . . ?
O2 C5 C6 118.1(3) . . ?
O3 C5 C6 115.6(3) . . ?
C11 C6 C7 118.9(3) . . ?
C11 C6 C5 119.0(3) . . ?
C7 C6 C5 122.1(3) . . ?
C6 C7 C8 120.5(3) . . ?
C6 C7 Cl1 123.5(2) . . ?
C8 C7 Cl1 115.6(3) . . ?
C6 C7 H7D 119.7 . . ?
C8 C7 H7D 119.7 . . ?
C9 C8 C7 117.9(3) . . ?
C9 C8 H8 121.1 . . ?
C7 C8 H8 121.1 . . ?
C10 C9 C8 123.4(3) . . ?
C10 C9 N4 118.0(4) . . ?
C8 C9 N4 118.6(4) . . ?
C9 C10 C11 118.0(4) . . ?
C9 C10 H10 121.0 . . ?
C11 C10 H10 121.0 . . ?
C6 C11 C10 121.3(3) . . ?
C6 C11 Cl1D 130.9(3) . . ?
C10 C11 Cl1D 107.4(3) . . ?
C6 C11 H11 119.4 . . ?
C10 C11 H11 119.4 . . ?
O5 N4 O4 124.7(4) . . ?
O5 N4 C9 118.5(4) . . ?
O4 N4 C9 116.8(4) . . ?
C5 O3 H3O 108(4) . . ?

loop_
_geom_bond_atom_site_label_1
_geom_bond_atom_site_label_2
_geom_bond_distance
_geom_bond_site_symmetry_2
_geom_bond_publ_flag
C1 O1 1.232(3) . ?
C1 N2 1.359(3) . ?
C1 N1 1.361(4) . ?
C2 N3 1.302(4) . ?
C2 N2 1.345(3) . ?
C2 C3 1.419(4) . ?
C3 C4 1.321(5) . ?
C3 F1 1.345(3) . ?
C4 N1 1.354(4) . ?
C4 H4 0.9300 . ?
N2 H2N 0.98(9) . ?
N1 H1N 0.80(5) . ?
N3 H3N 0.878(19) . ?
N3 H4N 0.878(19) . ?
C5 O2 1.212(4) . ?
C5 O3 1.255(4) . ?
C5 C6 1.509(4) . ?
C6 C11 1.381(5) . ?
C6 C7 1.383(5) . ?
C7 C8 1.393(4) . ?
C7 Cl1 1.746(4) . ?
C7 H7D 0.9300 . ?
C8 C9 1.372(6) . ?
C8 H8 0.9300 . ?
C9 C10 1.352(6) . ?
C9 N4 1.483(4) . ?
C10 C11 1.387(5) . ?
C10 H10 0.9300 . ?
C11 Cl1D 1.756(5) . ?
C11 H11 0.9300 . ?
N4 O5 1.199(5) . ?
N4 O4 1.230(5) . ?
O3 H3O 0.81(6) . ?

loop_
_geom_hbond_atom_site_label_D
_geom_hbond_atom_site_label_H
_geom_hbond_atom_site_label_A
_geom_hbond_distance_DH
_geom_hbond_distance_HA
_geom_hbond_distance_DA
_geom_hbond_angle_DHA
_geom_hbond_site_symmetry_A
_geom_hbond_publ_flag
N2 H2N N2 0.98(9) 1.87(8) 2.810(5) 160(8) 3_766 yes
N1 H1N O1 0.80(5) 2.05(5) 2.825(4) 165(4) 3_776 yes
N3 H3N O2 0.878(19) 1.90(2) 2.772(4) 175(4) . yes
N3 H4N O1 0.878(19) 1.95(2) 2.821(3) 169(4) 3_766 yes
O3 H3O O3 0.81(6) 1.68(6) 2.449(5) 157(6) 2_655 yes

loop_
_geom_torsion_atom_site_label_1
_geom_torsion_atom_site_label_2
_geom_torsion_atom_site_label_3
_geom_torsion_atom_site_label_4
_geom_torsion
_geom_torsion_site_symmetry_1
_geom_torsion_site_symmetry_2
_geom_torsion_site_symmetry_3
_geom_torsion_site_symmetry_4
_geom_torsion_publ_flag
N3 C2 C3 C4 178.3(3) . . . . ?
N2 C2 C3 C4 -1.6(5) . . . . ?
N3 C2 C3 F1 -0.9(5) . . . . ?
N2 C2 C3 F1 179.2(3) . . . . ?
F1 C3 C4 N1 -179.9(3) . . . . ?
C2 C3 C4 N1 0.9(5) . . . . ?
N3 C2 N2 C1 -179.7(3) . . . . ?
C3 C2 N2 C1 0.2(4) . . . . ?
O1 C1 N2 C2 -178.5(3) . . . . ?
N1 C1 N2 C2 1.7(4) . . . . ?
C3 C4 N1 C1 1.1(5) . . . . ?
O1 C1 N1 C4 177.8(3) . . . . ?
N2 C1 N1 C4 -2.4(5) . . . . ?
O2 C5 C6 C11 44.8(5) . . . . ?
O3 C5 C6 C11 -133.4(3) . . . . ?
O2 C5 C6 C7 -135.1(4) . . . . ?
O3 C5 C6 C7 46.7(4) . . . . ?
C11 C6 C7 C8 -0.9(5) . . . . ?
C5 C6 C7 C8 179.0(3) . . . . ?
C11 C6 C7 Cl1 -174.0(3) . . . . ?
C5 C6 C7 Cl1 5.9(5) . . . . ?
C6 C7 C8 C9 2.9(5) . . . . ?
Cl1 C7 C8 C9 176.6(3) . . . . ?
C7 C8 C9 C10 -2.5(5) . . . . ?
C7 C8 C9 N4 179.2(3) . . . . ?
C8 C9 C10 C11 -0.1(6) . . . . ?
N4 C9 C10 C11 178.3(3) . . . . ?
C7 C6 C11 C10 -1.8(5) . . . . ?
C5 C6 C11 C10 178.3(3) . . . . ?
C7 C6 C11 Cl1D 169.2(3) . . . . ?
C5 C6 C11 Cl1D -10.7(5) . . . . ?
C9 C10 C11 C6 2.3(5) . . . . ?
C9 C10 C11 Cl1D -170.6(3) . . . . ?
C10 C9 N4 O5 29.7(6) . . . . ?
C8 C9 N4 O5 -151.9(4) . . . . ?
C10 C9 N4 O4 -151.0(4) . . . . ?
C8 C9 N4 O4 27.4(5) . . . . ?
